data_7160581
loop_
_publ_author_name
'Jim&#xe9;nez-Aber&#xe1;sturi, Xabier'
'Padrones, Gurutze'
'Vicario, Javier'
'de Los Santos, Jes&#xfa;s M'

_publ_section_title
;
 Catalyst-free microwave-assisted azo-Povarov reaction of
 <i>N</i>-carbonyl aryldiazenes with <i>trans</i>-cyclooctene to access
 ring-fused cinnoline derivatives.
;
_journal_issue 25
_journal_name_full 'Organic &amp; biomolecular chemistry'
_journal_page_first 6200
_journal_page_last 6208
_journal_paper_doi 10.1039/d5ob00508f
_journal_volume 23
_journal_year 2025
_chemical_formula_moiety 'C17 H24 N2 O2'
_chemical_formula_sum 'C17 H24 N2 O2'
_chemical_formula_weight 288.38
_space_group_IT_number 2
_space_group_name_Hall '-P 1'
_space_group_name_H-M_alt 'P -1'
_symmetry_cell_setting triclinic
_symmetry_Int_Tables_number 2
_symmetry_space_group_name_Hall '-P 1'
_symmetry_space_group_name_H-M 'P -1'
_atom_sites_solution_hydrogens mixed
_atom_sites_solution_primary dual
_audit_block_doi 10.5517/ccdc.csd.cc2jnwkn
_audit_creation_date 2024-03-27T11:47:43-00:00
_audit_creation_method 'WinGX routine CIF_UPDATE'
_audit_update_record
;
2024-03-27 deposited with the CCDC.	2025-06-04 downloaded from the CCDC.
;
_cell_angle_alpha 93.0396(13)
_cell_angle_beta 94.1142(14)
_cell_angle_gamma 101.4945(16)
_cell_formula_units_Z 2
_cell_length_a 5.78458(12)
_cell_length_b 7.85285(14)
_cell_length_c 17.1515(2)
_cell_measurement_reflns_used 10301
_cell_measurement_temperature 181(16)
_cell_measurement_theta_max 73.641
_cell_measurement_theta_min 2.589
_cell_volume 759.71(2)
_computing_cell_refinement 'CrysAlisPro 1.171.43.90 (Rigaku OD, 2023)'
_computing_data_collection 'CrysAlisPro system (CCD 42.33a 64-bit (release 26-10-2021))'
_computing_data_reduction 'CrysAlisPro 1.171.43.90 (Rigaku OD, 2023)'
_computing_molecular_graphics 'Olex2 1.5 (Dolomanov et al., 2009)'
_computing_publication_material 'Olex2 1.5 (Dolomanov et al., 2009)'
_computing_structure_refinement 'SHELXL 2019/3 (Sheldrick, 2015)'
_computing_structure_solution 'SHELXT  (Sheldrick, 2015)'
_diffrn_ambient_environment N~2~
_diffrn_ambient_temperature 181(16)
_diffrn_detector 'Hybrid Pixel Array Detector'
_diffrn_detector_area_resol_mean 10
_diffrn_detector_type HyPix
_diffrn_measured_fraction_theta_full 0.999
_diffrn_measured_fraction_theta_max 0.977
_diffrn_measurement_details
;
List of Runs (angles in degrees, time in seconds):

  # Type    Start    End  Width  t~exp~   \w     \q     \k     \f   Frames
#--------------------------------------------------------------------------
  1  \w     68.00  94.00   0.50    0.20    --   36.99 -17.00  38.00   52
  2  \w    -46.00 -16.00   0.50    0.20    --   36.99 -17.00  38.00   60
  3  \w     35.00  60.00   0.50    0.20    --   36.99 -17.00  38.00   50
  4  \w     80.00 106.00   0.50    0.80    --  111.20 -17.00  38.00   52
  5  \w     24.00  60.00   0.50    0.80    --  111.20 -17.00  38.00   72
  6  \w    148.00 177.00   0.50    0.80    --  111.20  17.00-152.00   58
  7  \w    -83.00  21.00   0.50    0.20    --  -36.99 -17.00  38.00  208
  8  \w   -118.00 -69.00   0.50    0.20    --  -36.99 -38.00 -90.00   98
  9  \w    -58.00 -33.00   0.50    0.20    --  -36.99  17.00-152.00   50
 10  \w    -63.00  -6.00   0.50    0.20    --  -36.99 -38.00 -90.00  114
 11  \w   -126.00 -42.00   0.50    0.20    --  -36.99-178.00  60.00  168
 12  \w   -125.00 -87.00   0.50    0.20    --  -36.99 -17.00  38.00   76
 13  \w      1.00  86.00   0.50    0.20    --   36.99 -99.00 -60.00  170
 14  \w     15.00  40.00   0.50    0.20    --   36.99  17.00-152.00   50
 15  \w     10.00 112.00   0.50    0.20    --   36.99  57.00-120.00  204
 16  \w     62.00 125.00   0.50    0.20    --   36.99-178.00  90.00  126
 17  \w     -5.00  20.00   0.50    0.20    --   42.00  99.00  -9.25   50
 18  \w      3.00  41.00   0.50    0.20    --   42.00  78.00 113.50   76
 19  \w     -8.00  18.00   0.50    0.20    --   42.00 101.00-145.67   52
 20  \w      8.00  34.00   0.50    0.20    --   54.00  94.00 129.22   52
 21  \w     15.00  40.00   0.50    0.20    --   58.00  91.00  23.06   50
 22  \w     14.00  39.00   0.50    0.20    --   58.00  92.00 -62.30   50
 23  \w     14.00  39.00   0.50    0.20    --   58.00  89.00  79.95   50
 24  \w     15.00  40.00   0.50    0.20    --   58.00  91.00 -38.42   50
 25  \w     14.00  39.00   0.50    0.20    --   58.00  91.00-144.99   50
 26  \w     14.00  40.00   0.50    0.20    --   58.00  91.00 175.70   52
 27  \w     15.00  40.00   0.50    0.20    --   58.00  88.00 -93.68   50
 28  \w     59.00  84.00   0.50    0.20    --   62.00  74.00  44.89   50
 29  \w     26.00  51.00   0.50    0.20    --   62.00  74.00  44.89   50
 30  \w    119.00 149.00   0.50    0.20    --   70.00  77.00-102.86   60
 31  \w     32.00  66.00   0.50    0.20    --   70.00  77.00-102.86   68
 32  \w     32.00  85.00   0.50    0.20    --   70.00  76.00  94.85  106
 33  \w     38.00  64.00   0.50    0.20    --   74.00  75.00 -25.60   52
 34  \w     43.00 129.00   0.50    0.20    --   74.00  63.00 154.32  172
 35  \w     94.00 134.00   0.50    0.80    --   78.00  77.00 105.60   80
 36  \w     40.00  89.00   0.50    0.80    --   78.00  77.00 105.60   98
 37  \w    117.00 144.00   0.50    0.80    --   78.00  76.00-166.46   54
 38  \w     46.00  72.00   0.50    0.80    --   78.00  72.00   9.79   52
 39  \w     40.00  72.00   0.50    0.80    --   78.00  76.00-166.46   64
 40  \w     45.00  79.00   0.50    0.80    --   82.00  77.00-144.85   68
 41  \w     46.00  82.00   0.50    0.80    --   82.00  75.00 -72.90   72
 42  \w     51.00 129.00   0.50    0.80    --   82.00  59.00 173.89  156
 43  \w    122.00 160.00   0.50    0.80    --   86.00  76.00  22.61   76
 44  \w     48.00 110.00   0.50    0.80    --   86.00  76.00  22.61  124
 45  \w    106.00 158.00   0.50    0.80    --   86.00  77.00 -47.40  104
 46  \w     48.00 100.00   0.50    0.80    --   86.00  77.00 -47.40  104
 47  \w     52.00 169.00   0.50    0.80    --   90.00  77.00-132.71  234
 48  \w     55.00  94.00   0.50    0.80    --   90.00  74.00 -22.97   78
 49  \w    117.00 168.00   0.50    0.80    --   90.00  74.00 -22.97  102
 50  \w     53.00  85.00   0.50    0.80    --   90.00  74.00-101.05   64
 51  \w     63.00  89.00   0.50    0.80    --   94.00  70.00  94.88   52
 52  \w     58.00 123.00   0.50    0.80    --   94.00  76.00  48.48  130
 53  \w    113.00 176.00   0.50    0.80    --  102.00  60.00 169.18  126
 54  \w     71.00 105.00   0.50    0.80    --  102.00  60.00 169.18   68
 55  \w     81.00 170.00   0.50    0.80    --  111.20  61.00   0.00  178
 56  \w    139.00 165.00   0.50    0.80    --  111.20  77.00-180.00   52
 57  \w     78.00 152.00   0.50    0.80    --  111.20  77.00 120.00  148
 58  \w     79.00 144.00   0.50    0.80    --  111.20  61.00 120.00  130
 59  \w     79.00 148.00   0.50    0.80    --  111.20  61.00 -60.00  138
 60  \w     35.00  96.00   0.50    0.80    --  111.20 -95.00-150.00  122
 61  \w     76.00 102.00   0.50    0.80    --  111.20 -95.00-120.00   52
 62  \w     43.00  71.00   0.50    0.80    --  111.20 -95.00-120.00   56
 63  \w     73.00 103.00   0.50    0.80    --  111.20  77.00   0.00   60
 64  \w     75.00 111.00   0.50    0.80    --  111.20  77.00-180.00   72
 65  \w     38.00 108.00   0.50    0.80    --  111.20-112.00  90.00  140
 66  \w     78.00 121.00   0.50    0.80    --  111.20  77.00  30.00   86
 67  \w    140.00 178.00   0.50    0.80    --  111.20  61.00 -90.00   76
 68  \w     83.00 109.00   0.50    0.80    --  111.20  61.00 -90.00   52
 69  \w     29.00 103.00   0.50    0.80    --  111.20 -95.00 -30.00  148
 70  \w    147.00 173.00   0.50    0.80    --  111.20  77.00 -60.00   52
 71  \w     77.00 120.00   0.50    0.80    --  111.20  77.00 -60.00   86
 72  \w     32.00  87.00   0.50    0.80    --  111.20 -95.00  30.00  110
 73  \w    122.00 178.00   0.50    0.80    --  111.20 112.00  60.00  112
 74  \w    122.00 169.00   0.50    0.80    --  111.20  77.00-150.00   94
 75  \w     73.00 113.00   0.50    0.80    --  111.20  77.00-150.00   80
 76  \w     73.00 118.00   0.50    0.80    --  111.20  77.00 -90.00   90
 77  \w    105.00 153.00   0.50    0.80    --  111.20 112.00  30.00   96
 78  \w     73.00 169.00   0.50    0.80    --  111.20  77.00 150.00  192
 79  \w     74.00  99.00   0.50    0.80    --  111.20  77.00-120.00   50
 80  \w     39.00 100.00   0.50    0.80    --  111.20 -95.00 120.00  122
 81  \w     68.00 108.00   0.50    0.80    --  111.20-112.00   0.00   80
 82  \w     73.00 149.00   0.50    0.80    --  111.20  77.00  60.00  152
 83  \w     31.00  59.00   0.50    0.80    --  111.20-112.00   0.00   56
 84  \w    153.00 178.00   0.50    0.80    --  111.20 -17.00  38.00   50
;
_diffrn_measurement_device 'four-circle diffractometer'
_diffrn_measurement_device_type 'SuperNova, Dual, Cu at home/near, HyPix'
_diffrn_measurement_method '\w scans'
_diffrn_orient_matrix_type 'CrysAlisPro convention (1999,Acta A55,543-557)'
_diffrn_orient_matrix_UB_11 -0.2241188
_diffrn_orient_matrix_UB_12 0.0773169
_diffrn_orient_matrix_UB_13 -0.0104296
_diffrn_orient_matrix_UB_21 0.151925
_diffrn_orient_matrix_UB_22 0.1847299
_diffrn_orient_matrix_UB_23 0.0172474
_diffrn_orient_matrix_UB_31 0.0328099
_diffrn_orient_matrix_UB_32 0.0128659
_diffrn_orient_matrix_UB_33 -0.0879885
_diffrn_radiation_monochromator mirror
_diffrn_radiation_probe x-ray
_diffrn_radiation_type 'Cu K\a'
_diffrn_radiation_wavelength 1.54184
_diffrn_reflns_av_R_equivalents 0.0467
_diffrn_reflns_av_unetI/netI 0.0485
_diffrn_reflns_Laue_measured_fraction_full 0.999
_diffrn_reflns_Laue_measured_fraction_max 0.977
_diffrn_reflns_limit_h_max 7
_diffrn_reflns_limit_h_min -7
_diffrn_reflns_limit_k_max 9
_diffrn_reflns_limit_k_min -9
_diffrn_reflns_limit_l_max 18
_diffrn_reflns_limit_l_min -21
_diffrn_reflns_number 14481
_diffrn_reflns_point_group_measured_fraction_full 0.999
_diffrn_reflns_point_group_measured_fraction_max 0.977
_diffrn_reflns_theta_full 67.684
_diffrn_reflns_theta_max 73.836
_diffrn_reflns_theta_min 2.589
_diffrn_source 'micro-focus sealed X-ray tube'
_diffrn_source_current 0.8
_diffrn_source_power 0.04
_diffrn_source_type 'SuperNova (Cu) X-ray Source'
_diffrn_source_voltage 50
_exptl_absorpt_coefficient_mu 0.656
_exptl_absorpt_correction_T_max 0.91
_exptl_absorpt_correction_T_min 0.82
_exptl_absorpt_correction_type analytical
_exptl_absorpt_process_details
;
        CrysAlisPro 1.171.43.90 (Rigaku Oxford Diffraction, 2023)
        Analytical numeric absorption correction using a multifaceted crystal
        model based on expressions derived by R.C. Clark & J.S. Reid.
        (Clark, R. C. & Reid, J. S. (1995). Acta Cryst. A51, 887-897)
        Empirical absorption correction using spherical harmonics,
        implemented in SCALE3 ABSPACK scaling algorithm.
;
_exptl_crystal_colour yellow
_exptl_crystal_density_diffrn 1.261
_exptl_crystal_description prism
_exptl_crystal_F_000 312
_exptl_crystal_size_max 0.507
_exptl_crystal_size_mid 0.386
_exptl_crystal_size_min 0.211
_refine_diff_density_max 0.222
_refine_diff_density_min -0.383
_refine_diff_density_rms 0.09
_refine_ls_extinction_method none
_refine_ls_goodness_of_fit_ref 1.073
_refine_ls_hydrogen_treatment constr
_refine_ls_matrix_type full
_refine_ls_number_parameters 191
_refine_ls_number_reflns 2996
_refine_ls_number_restraints 0
_refine_ls_restrained_S_all 1.073
_refine_ls_R_factor_all 0.0473
_refine_ls_R_factor_gt 0.0453
_refine_ls_shift/su_max 0
_refine_ls_shift/su_mean 0
_refine_ls_structure_factor_coef Fsqd
_refine_ls_weighting_details 'w=1/[\s^2^(Fo^2^)+(0.0676P)^2^+0.1658P] where P=(Fo^2^+2Fc^2^)/3'
_refine_ls_weighting_scheme calc
_refine_ls_wR_factor_gt 0.1173
_refine_ls_wR_factor_ref 0.1193
_reflns_Friedel_coverage 0
_reflns_number_gt 2794
_reflns_number_total 2996
_reflns_threshold_expression 'I > 2\s(I)'
_cod_data_source_file d5ob00508f2.cif
_cod_data_source_block b20220250_xja219adducu
_cod_depositor_comments 'Adding full bibliography for 7160581.cif.'
_cod_database_code 7160581

loop_
_symmetry_equiv_pos_as_xyz
'x, y, z'
'-x, -y, -z'

loop_
_atom_site_label
_atom_site_type_symbol
_atom_site_fract_x
_atom_site_fract_y
_atom_site_fract_z
_atom_site_U_iso_or_equiv
_atom_site_adp_type
_atom_site_occupancy
_atom_site_site_symmetry_order
_atom_site_calc_flag
_atom_site_refinement_flags_posn
_atom_site_refinement_flags_adp
_atom_site_refinement_flags_occupancy
_atom_site_disorder_assembly
_atom_site_disorder_group
O001 O 0.52642(15) 0.78635(13) 0.42556(5) 0.0351(2) Uani 1 1 d . . . . .
O002 O 0.88700(15) 0.84150(12) 0.37791(5) 0.0349(2) Uani 1 1 d . . . . .
N003 N 0.54586(16) 0.81207(12) 0.29739(6) 0.0246(2) Uani 1 1 d . . . . .
N004 N 0.29539(16) 0.74892(13) 0.28985(6) 0.0258(2) Uani 1 1 d . . . . .
H004 H 0.219696 0.794081 0.325774 0.031 Uiso 1 1 d R U . . .
C005 C 0.24844(19) 0.56454(15) 0.28314(7) 0.0254(3) Uani 1 1 d . . . . .
C006 C 0.65264(19) 0.79026(14) 0.22341(7) 0.0237(2) Uani 1 1 d . . . . .
H006 H 0.825199 0.793227 0.235416 0.028 Uiso 1 1 calc R U . . .
C007 C 0.6719(2) 0.81217(15) 0.36796(7) 0.0261(3) Uani 1 1 d . . . . .
C008 C 0.53562(19) 0.61037(14) 0.17941(6) 0.0232(2) Uani 1 1 d . . . . .
H008 H 0.43046 0.636665 0.134723 0.028 Uiso 1 1 calc R U . . .
C009 C 0.3760(2) 0.49006(15) 0.22904(7) 0.0255(3) Uani 1 1 d . . . . .
C00A C 0.6258(2) 0.94666(15) 0.17606(7) 0.0283(3) Uani 1 1 d . . . . .
H00A H 0.454998 0.935747 0.160589 0.034 Uiso 1 1 calc R U . . .
H00B H 0.675543 1.052867 0.211861 0.034 Uiso 1 1 calc R U . . .
C00B C 0.7176(2) 0.51852(15) 0.14264(7) 0.0282(3) Uani 1 1 d . . . . .
H00C H 0.796107 0.463469 0.184789 0.034 Uiso 1 1 calc R U . . .
H00D H 0.629818 0.423634 0.105045 0.034 Uiso 1 1 calc R U . . .
C00C C 0.9098(2) 0.62915(17) 0.10019(8) 0.0314(3) Uani 1 1 d . . . . .
H00E H 1.026497 0.557351 0.087549 0.038 Uiso 1 1 calc R U . . .
H00F H 0.993068 0.727278 0.136947 0.038 Uiso 1 1 calc R U . . .
C00D C 0.0842(2) 0.46286(17) 0.32578(8) 0.0327(3) Uani 1 1 d . . . . .
H00G H -0.00155 0.51594 0.361905 0.039 Uiso 1 1 calc R U . . .
C00E C 0.3368(2) 0.30911(16) 0.22011(8) 0.0323(3) Uani 1 1 d . . . . .
H00H H 0.422618 0.255117 0.184358 0.039 Uiso 1 1 calc R U . . .
C00F C 0.7576(2) 0.97771(17) 0.10225(8) 0.0335(3) Uani 1 1 d . . . . .
H00I H 0.927944 0.983691 0.116696 0.04 Uiso 1 1 calc R U . . .
H00J H 0.741112 1.093076 0.084657 0.04 Uiso 1 1 calc R U . . .
C00G C 0.6791(2) 0.84283(18) 0.03254(7) 0.0353(3) Uani 1 1 d . . . . .
H00K H 0.513426 0.783432 0.037286 0.042 Uiso 1 1 calc R U . . .
H00L H 0.681626 0.904889 -0.016243 0.042 Uiso 1 1 calc R U . . .
C00H C 0.1741(3) 0.20628(17) 0.26266(8) 0.0379(3) Uani 1 1 d . . . . .
H00M H 0.149846 0.082969 0.255902 0.046 Uiso 1 1 calc R U . . .
C00I C 0.8307(2) 0.70419(19) 0.02491(8) 0.0368(3) Uani 1 1 d . . . . .
H00N H 0.740277 0.606553 -0.010744 0.044 Uiso 1 1 calc R U . . .
H00O H 0.974136 0.755424 -0.000657 0.044 Uiso 1 1 calc R U . . .
C00J C 0.0472(2) 0.28278(18) 0.31483(8) 0.0382(3) Uani 1 1 d . . . . .
H00P H -0.065499 0.211868 0.343249 0.046 Uiso 1 1 calc R U . . .
C00K C 0.6355(3) 0.7907(2) 0.50460(8) 0.0474(4) Uani 1 1 d . . . . .
H00Q H 0.724152 0.909583 0.521867 0.057 Uiso 1 1 calc R U . . .
H00R H 0.746051 0.709436 0.507451 0.057 Uiso 1 1 calc R U . . .
C00L C 0.4351(3) 0.7361(3) 0.55483(10) 0.0661(6) Uani 1 1 d . . . . .
H00S H 0.349806 0.618176 0.537014 0.099 Uiso 1 1 calc R U . . .
H00T H 0.326588 0.817023 0.550759 0.099 Uiso 1 1 calc R U . . .
H00U H 0.498126 0.737386 0.609488 0.099 Uiso 1 1 calc R U . . .

loop_
_atom_site_aniso_label
_atom_site_aniso_U_11
_atom_site_aniso_U_22
_atom_site_aniso_U_33
_atom_site_aniso_U_23
_atom_site_aniso_U_13
_atom_site_aniso_U_12
O001 0.0279(4) 0.0558(6) 0.0215(5) 0.0021(4) 0.0050(3) 0.0069(4)
O002 0.0238(4) 0.0516(5) 0.0284(5) -0.0022(4) 0.0022(3) 0.0064(4)
N003 0.0194(5) 0.0311(5) 0.0227(5) -0.0006(4) 0.0048(4) 0.0034(4)
N004 0.0182(5) 0.0329(5) 0.0270(5) -0.0001(4) 0.0052(4) 0.0059(4)
C005 0.0192(5) 0.0321(6) 0.0242(6) 0.0027(4) -0.0002(4) 0.0040(4)
C006 0.0202(5) 0.0292(5) 0.0217(6) 0.0006(4) 0.0049(4) 0.0046(4)
C007 0.0254(6) 0.0290(6) 0.0240(6) -0.0013(4) 0.0050(4) 0.0060(4)
C008 0.0201(5) 0.0276(5) 0.0220(6) 0.0004(4) 0.0011(4) 0.0059(4)
C009 0.0216(5) 0.0295(6) 0.0243(6) 0.0019(4) -0.0008(4) 0.0037(4)
C00A 0.0286(6) 0.0273(6) 0.0291(6) 0.0021(4) 0.0064(5) 0.0045(4)
C00B 0.0252(6) 0.0325(6) 0.0281(6) -0.0019(5) 0.0026(5) 0.0101(5)
C00C 0.0219(6) 0.0427(7) 0.0311(7) -0.0039(5) 0.0048(5) 0.0110(5)
C00D 0.0252(6) 0.0419(7) 0.0299(7) 0.0057(5) 0.0044(5) 0.0027(5)
C00E 0.0331(6) 0.0305(6) 0.0325(7) 0.0010(5) 0.0019(5) 0.0050(5)
C00F 0.0357(7) 0.0348(6) 0.0308(7) 0.0073(5) 0.0085(5) 0.0054(5)
C00G 0.0368(7) 0.0456(7) 0.0248(6) 0.0067(5) 0.0056(5) 0.0098(5)
C00H 0.0397(7) 0.0301(6) 0.0407(8) 0.0049(5) 0.0008(6) -0.0007(5)
C00I 0.0352(7) 0.0490(7) 0.0276(7) 0.0007(5) 0.0111(5) 0.0094(6)
C00J 0.0324(7) 0.0418(7) 0.0366(7) 0.0104(6) 0.0050(5) -0.0045(5)
C00K 0.0386(8) 0.0819(11) 0.0228(7) 0.0056(7) 0.0033(6) 0.0137(7)
C00L 0.0508(10) 0.1214(17) 0.0302(8) 0.0204(9) 0.0129(7) 0.0198(10)

loop_
_atom_type_symbol
_atom_type_description
_atom_type_scat_dispersion_real
_atom_type_scat_dispersion_imag
_atom_type_scat_source
C C 0.0181 0.0091 'International Tables Vol C Tables 4.2.6.8 and 6.1.1.4'
H H 0 0 'International Tables Vol C Tables 4.2.6.8 and 6.1.1.4'
N N 0.0311 0.018 'International Tables Vol C Tables 4.2.6.8 and 6.1.1.4'
O O 0.0492 0.0322 'International Tables Vol C Tables 4.2.6.8 and 6.1.1.4'

loop_
_citation_id
_citation_doi
_citation_year
1 10.26434/chemrxiv-2024-4hxh4 2024

loop_
_exptl_crystal_face_index_h
_exptl_crystal_face_index_k
_exptl_crystal_face_index_l
_exptl_crystal_face_perp_dist
0 0 -1 0.1589
2 2 -9 0.2129
3 3 -4 0.1861
2 3 3 0.1838
1 1 3 0.1887
-1 -1 1 0.1126
0 1 -11 0.1836
3 -2 -6 0.1123
1 -1 0 0.0989
-3 3 4 0.0765
-2 -2 7 0.1473

loop_
_geom_angle_atom_site_label_1
_geom_angle_atom_site_label_2
_geom_angle_atom_site_label_3
_geom_angle
_geom_angle_site_symmetry_1
_geom_angle_site_symmetry_3
_geom_angle_publ_flag
C007 O001 C00K 117.00(10) . . ?
N004 N003 C006 112.29(9) . . ?
C007 N003 N004 119.99(9) . . ?
C007 N003 C006 121.13(9) . . ?
N003 N004 H004 114.3 . . ?
C005 N004 N003 108.86(8) . . ?
C005 N004 H004 114.4 . . ?
C009 C005 N004 115.32(10) . . ?
C00D C005 N004 122.92(11) . . ?
C00D C005 C009 121.75(11) . . ?
N003 C006 H006 108.6 . . ?
N003 C006 C008 110.42(9) . . ?
N003 C006 C00A 107.17(9) . . ?
C008 C006 H006 108.6 . . ?
C00A C006 H006 108.6 . . ?
C00A C006 C008 113.38(9) . . ?
O001 C007 N003 110.63(10) . . ?
O002 C007 O001 124.50(11) . . ?
O002 C007 N003 124.75(11) . . ?
C006 C008 H008 106.1 . . ?
C009 C008 C006 113.38(9) . . ?
C009 C008 H008 106.1 . . ?
C009 C008 C00B 111.67(9) . . ?
C00B C008 C006 112.69(9) . . ?
C00B C008 H008 106.1 . . ?
C005 C009 C008 118.39(10) . . ?
C00E C009 C005 117.72(11) . . ?
C00E C009 C008 123.74(11) . . ?
C006 C00A H00A 107.5 . . ?
C006 C00A H00B 107.5 . . ?
H00A C00A H00B 107 . . ?
C00F C00A C006 119.42(10) . . ?
C00F C00A H00A 107.5 . . ?
C00F C00A H00B 107.5 . . ?
C008 C00B H00C 107.9 . . ?
C008 C00B H00D 107.9 . . ?
H00C C00B H00D 107.2 . . ?
C00C C00B C008 117.59(10) . . ?
C00C C00B H00C 107.9 . . ?
C00C C00B H00D 107.9 . . ?
C00B C00C H00E 108.1 . . ?
C00B C00C H00F 108.1 . . ?
C00B C00C C00I 116.96(10) . . ?
H00E C00C H00F 107.3 . . ?
C00I C00C H00E 108.1 . . ?
C00I C00C H00F 108.1 . . ?
C005 C00D H00G 120.5 . . ?
C00J C00D C005 119.08(12) . . ?
C00J C00D H00G 120.5 . . ?
C009 C00E H00H 119.5 . . ?
C00H C00E C009 121.02(12) . . ?
C00H C00E H00H 119.5 . . ?
C00A C00F H00I 108.1 . . ?
C00A C00F H00J 108.1 . . ?
C00A C00F C00G 116.87(11) . . ?
H00I C00F H00J 107.3 . . ?
C00G C00F H00I 108.1 . . ?
C00G C00F H00J 108.1 . . ?
C00F C00G H00K 108.5 . . ?
C00F C00G H00L 108.5 . . ?
H00K C00G H00L 107.5 . . ?
C00I C00G C00F 114.96(11) . . ?
C00I C00G H00K 108.5 . . ?
C00I C00G H00L 108.5 . . ?
C00E C00H H00M 119.9 . . ?
C00J C00H C00E 120.23(12) . . ?
C00J C00H H00M 119.9 . . ?
C00C C00I C00G 117.19(10) . . ?
C00C C00I H00N 108 . . ?
C00C C00I H00O 108 . . ?
C00G C00I H00N 108 . . ?
C00G C00I H00O 108 . . ?
H00N C00I H00O 107.2 . . ?
C00D C00J H00P 119.9 . . ?
C00H C00J C00D 120.18(12) . . ?
C00H C00J H00P 119.9 . . ?
O001 C00K H00Q 110.6 . . ?
O001 C00K H00R 110.6 . . ?
O001 C00K C00L 105.63(12) . . ?
H00Q C00K H00R 108.7 . . ?
C00L C00K H00Q 110.6 . . ?
C00L C00K H00R 110.6 . . ?
C00K C00L H00S 109.5 . . ?
C00K C00L H00T 109.5 . . ?
C00K C00L H00U 109.5 . . ?
H00S C00L H00T 109.5 . . ?
H00S C00L H00U 109.5 . . ?
H00T C00L H00U 109.5 . . ?

loop_
_geom_bond_atom_site_label_1
_geom_bond_atom_site_label_2
_geom_bond_distance
_geom_bond_site_symmetry_2
_geom_bond_publ_flag
O001 C007 1.3409(14) . ?
O001 C00K 1.4494(16) . ?
O002 C007 1.2171(15) . ?
N003 N004 1.4290(13) . ?
N003 C006 1.4672(14) . ?
N003 C007 1.3673(15) . ?
N004 H004 0.88 . ?
N004 C005 1.4159(15) . ?
C005 C009 1.4000(17) . ?
C005 C00D 1.3910(17) . ?
C006 H006 1 . ?
C006 C008 1.5671(15) . ?
C006 C00A 1.5348(16) . ?
C008 H008 1 . ?
C008 C009 1.5233(16) . ?
C008 C00B 1.5413(15) . ?
C009 C00E 1.3920(17) . ?
C00A H00A 0.99 . ?
C00A H00B 0.99 . ?
C00A C00F 1.5299(17) . ?
C00B H00C 0.99 . ?
C00B H00D 0.99 . ?
C00B C00C 1.5231(17) . ?
C00C H00E 0.99 . ?
C00C H00F 0.99 . ?
C00C C00I 1.5255(18) . ?
C00D H00G 0.95 . ?
C00D C00J 1.3880(19) . ?
C00E H00H 0.95 . ?
C00E C00H 1.3885(19) . ?
C00F H00I 0.99 . ?
C00F H00J 0.99 . ?
C00F C00G 1.5342(19) . ?
C00G H00K 0.99 . ?
C00G H00L 0.99 . ?
C00G C00I 1.5340(19) . ?
C00H H00M 0.95 . ?
C00H C00J 1.383(2) . ?
C00I H00N 0.99 . ?
C00I H00O 0.99 . ?
C00J H00P 0.95 . ?
C00K H00Q 0.99 . ?
C00K H00R 0.99 . ?
C00K C00L 1.501(2) . ?
C00L H00S 0.98 . ?
C00L H00T 0.98 . ?
C00L H00U 0.98 . ?

loop_
_geom_torsion_atom_site_label_1
_geom_torsion_atom_site_label_2
_geom_torsion_atom_site_label_3
_geom_torsion_atom_site_label_4
_geom_torsion
_geom_torsion_site_symmetry_1
_geom_torsion_site_symmetry_2
_geom_torsion_site_symmetry_3
_geom_torsion_site_symmetry_4
_geom_torsion_publ_flag
N003 N004 C005 C009 -47.79(13) . . . . ?
N003 N004 C005 C00D 133.43(11) . . . . ?
N003 C006 C008 C009 -10.40(12) . . . . ?
N003 C006 C008 C00B -138.48(9) . . . . ?
N003 C006 C00A C00F 169.46(10) . . . . ?
N004 N003 C006 C008 -40.06(12) . . . . ?
N004 N003 C006 C00A 83.87(11) . . . . ?
N004 N003 C007 O001 -13.94(14) . . . . ?
N004 N003 C007 O002 169.95(10) . . . . ?
N004 C005 C009 C008 -4.30(14) . . . . ?
N004 C005 C009 C00E 179.96(10) . . . . ?
N004 C005 C00D C00J 179.22(11) . . . . ?
C005 C009 C00E C00H 0.91(18) . . . . ?
C005 C00D C00J C00H 0.57(19) . . . . ?
C006 N003 N004 C005 72.99(11) . . . . ?
C006 N003 C007 O001 -163.26(10) . . . . ?
C006 N003 C007 O002 20.63(17) . . . . ?
C006 C008 C009 C005 33.83(13) . . . . ?
C006 C008 C009 C00E -150.70(11) . . . . ?
C006 C008 C00B C00C -43.25(14) . . . . ?
C006 C00A C00F C00G 67.11(15) . . . . ?
C007 O001 C00K C00L -172.98(14) . . . . ?
C007 N003 N004 C005 -78.84(12) . . . . ?
C007 N003 C006 C008 111.41(11) . . . . ?
C007 N003 C006 C00A -124.66(11) . . . . ?
C008 C006 C00A C00F -68.44(13) . . . . ?
C008 C009 C00E C00H -174.58(11) . . . . ?
C008 C00B C00C C00I -66.92(14) . . . . ?
C009 C005 C00D C00J 0.53(18) . . . . ?
C009 C008 C00B C00C -172.22(9) . . . . ?
C009 C00E C00H C00J 0.1(2) . . . . ?
C00A C006 C008 C009 -130.67(10) . . . . ?
C00A C006 C008 C00B 101.25(11) . . . . ?
C00A C00F C00G C00I -97.85(14) . . . . ?
C00B C008 C009 C005 162.44(10) . . . . ?
C00B C008 C009 C00E -22.10(15) . . . . ?
C00B C00C C00I C00G 67.18(15) . . . . ?
C00D C005 C009 C008 174.49(10) . . . . ?
C00D C005 C009 C00E -1.25(17) . . . . ?
C00E C00H C00J C00D -0.9(2) . . . . ?
C00F C00G C00I C00C 41.26(17) . . . . ?
C00K O001 C007 O002 -1.26(18) . . . . ?
C00K O001 C007 N003 -177.38(11) . . . . ?
